data_4083213
loop_
_publ_author_name
'Wahlicht, Sven'
'Brendler, Erica'
'Heine, Thomas'
'Zhechkov, Lyuben'
'Wagler, J\"org'

_publ_section_title
;
 7-Azaindol-1-yl(organo)silanes and Their PdCl2Complexes: Pd-Capped
 Tetrahedral Silicon Coordination Spheres and Paddlewheels with a Pd--Si
 Axis
;
_journal_issue 10
_journal_name_full Organometallics
_journal_page_first 2479
_journal_paper_doi 10.1021/om401220m
_journal_volume 33
_journal_year 2014
_chemical_formula_moiety '2(C28 H20 Cl2 N8 Pd Si), 3(C H Cl3)'
_chemical_formula_sum 'C59 H43 Cl13 N16 Pd2 Si2'
_chemical_formula_weight 1705.92
_chemical_name_systematic
;
 ?
;
_space_group_IT_number 2
_symmetry_cell_setting triclinic
_symmetry_space_group_name_Hall '-P 1'
_symmetry_space_group_name_H-M 'P -1'
_atom_sites_solution_hydrogens geom
_atom_sites_solution_primary direct
_atom_sites_solution_secondary difmap
_audit_creation_method SHELXL-97
_cell_angle_alpha 82.086(5)
_cell_angle_beta 79.007(5)
_cell_angle_gamma 63.664(4)
_cell_formula_units_Z 1
_cell_length_a 9.0791(6)
_cell_length_b 10.3656(6)
_cell_length_c 19.8345(13)
_cell_measurement_reflns_used 15630
_cell_measurement_temperature 150(2)
_cell_measurement_theta_max 28.43
_cell_measurement_theta_min 2.38
_cell_volume 1639.20(19)
_computing_structure_refinement 'SHELXL-97 (Sheldrick, 1997)'
_diffrn_ambient_temperature 150(2)
_diffrn_measured_fraction_theta_full 0.999
_diffrn_measured_fraction_theta_max 0.999
_diffrn_measurement_device_type 'Stoe IPDS-2T'
_diffrn_measurement_method 'omega scans'
_diffrn_radiation_monochromator graphite
_diffrn_radiation_source 'fine-focus sealed tube'
_diffrn_radiation_type MoK\a
_diffrn_radiation_wavelength 0.71073
_diffrn_reflns_av_R_equivalents 0.0437
_diffrn_reflns_av_sigmaI/netI 0.0417
_diffrn_reflns_limit_h_max 11
_diffrn_reflns_limit_h_min -10
_diffrn_reflns_limit_k_max 13
_diffrn_reflns_limit_k_min -13
_diffrn_reflns_limit_l_max 25
_diffrn_reflns_limit_l_min -25
_diffrn_reflns_number 18337
_diffrn_reflns_theta_full 27.00
_diffrn_reflns_theta_max 27.00
_diffrn_reflns_theta_min 2.38
_exptl_absorpt_coefficient_mu 1.170
_exptl_absorpt_correction_T_max 0.9643
_exptl_absorpt_correction_T_min 0.8365
_exptl_absorpt_correction_type integration
_exptl_absorpt_process_details XShape
_exptl_crystal_colour yellow
_exptl_crystal_density_diffrn 1.728
_exptl_crystal_density_method 'not measured'
_exptl_crystal_description piece
_exptl_crystal_F_000 850
_exptl_crystal_size_max 0.20
_exptl_crystal_size_mid 0.15
_exptl_crystal_size_min 0.05
_refine_diff_density_max 1.664
_refine_diff_density_min -1.143
_refine_diff_density_rms 0.126
_refine_ls_extinction_method none
_refine_ls_goodness_of_fit_ref 1.268
_refine_ls_hydrogen_treatment constr
_refine_ls_matrix_type full
_refine_ls_number_parameters 571
_refine_ls_number_reflns 7150
_refine_ls_number_restraints 160
_refine_ls_restrained_S_all 1.256
_refine_ls_R_factor_all 0.0886
_refine_ls_R_factor_gt 0.0744
_refine_ls_shift/su_max 0.002
_refine_ls_shift/su_mean 0.000
_refine_ls_structure_factor_coef Fsqd
_refine_ls_weighting_details 'calc w=1/[\s^2^(Fo^2^)+(0.0000P)^2^+12.5365P] where P=(Fo^2^+2Fc^2^)/3'
_refine_ls_weighting_scheme calc
_refine_ls_wR_factor_gt 0.1535
_refine_ls_wR_factor_ref 0.1579
_reflns_number_gt 6119
_reflns_number_total 7150
_reflns_threshold_expression >2sigma(I)
_cod_data_source_file om401220m_si_002.cif
_cod_data_source_block (paddlewheel)2(CHCl3)3
_cod_depositor_comments 'Adding full bibliography for 4083204--4083216.cif.'
_cod_original_cell_volume 1639.20(18)
_cod_original_sg_symbol_Hall -P1
_cod_original_sg_symbol_H-M P-1
_cod_database_code 4083213

loop_
_symmetry_equiv_pos_as_xyz
'x, y, z'
'-x, -y, -z'

loop_
_atom_site_label
_atom_site_type_symbol
_atom_site_fract_x
_atom_site_fract_y
_atom_site_fract_z
_atom_site_U_iso_or_equiv
_atom_site_adp_type
_atom_site_occupancy
_atom_site_symmetry_multiplicity
_atom_site_calc_flag
_atom_site_refinement_flags
_atom_site_disorder_assembly
_atom_site_disorder_group
Pd1 Pd 0.500(2) 0.3253(8) 0.2256(5) 0.0154(6) Uani 0.4213(11) 1 d PDU A 1
Si2 Si 0.4776(17) 0.3714(9) 0.2338(7) 0.0154(6) Uani 0.0787(11) 1 d PD A 3
Cl1 Cl 0.6897(8) -0.1142(3) 0.1129(2) 0.0395(12) Uani 0.50 1 d PDU A 1
Cl2 Cl 0.3865(15) 0.5780(6) 0.2874(4) 0.041(2) Uani 0.50 1 d PDU A 1
Si1 Si 0.6021(11) 0.0842(5) 0.1635(3) 0.0206(7) Uani 0.4213(11) 1 d PDU A 1
Pd2 Pd 0.5905(8) 0.1275(5) 0.1726(2) 0.0206(7) Uani 0.0787(11) 1 d PD A 3
Pd1A Pd 0.489(2) 0.3244(8) 0.2287(5) 0.0154(6) Uani 0.4213(11) 1 d PDU A 2
Si2A Si 0.4776(17) 0.3714(9) 0.2338(7) 0.0154(6) Uani 0.0787(11) 1 d PD A 4
Cl1A Cl 0.7199(7) -0.0827(4) 0.0884(2) 0.0425(11) Uani 0.50 1 d PDU A 2
Cl2A Cl 0.3674(13) 0.5576(5) 0.3061(3) 0.0272(13) Uani 0.50 1 d PDU A 2
Si1A Si 0.6181(10) 0.1042(5) 0.1491(3) 0.0206(7) Uani 0.4213(11) 1 d PDU A 2
Pd2A Pd 0.5905(8) 0.1275(5) 0.1726(2) 0.0206(7) Uani 0.0787(11) 1 d PD A 4
N1 N 0.3937(7) 0.1775(6) 0.1306(3) 0.0376(13) Uani 1 1 d . . .
N2 N 0.2718(6) 0.3798(6) 0.1996(3) 0.0299(12) Uani 1 1 d . . .
N5 N 0.8095(7) 0.0435(6) 0.1942(3) 0.0410(14) Uani 1 1 d . . .
N6 N 0.7245(7) 0.2589(6) 0.2509(3) 0.0315(12) Uani 1 1 d . . .
C1 C 0.3332(11) 0.1257(9) 0.0871(5) 0.052(2) Uani 1 1 d . A .
H1 H 0.4001 0.0413 0.0626 0.062 Uiso 1 1 calc R . .
C2 C 0.1699(10) 0.2057(9) 0.0825(4) 0.0448(18) Uani 1 1 d . . .
H2 H 0.1033 0.1893 0.0561 0.054 Uiso 1 1 calc R A .
C3 C 0.1206(9) 0.3215(9) 0.1267(4) 0.0419(17) Uani 1 1 d . A .
C4 C -0.0189(10) 0.4381(10) 0.1460(4) 0.052(2) Uani 1 1 d . . .
H4 H -0.1194 0.4595 0.1295 0.063 Uiso 1 1 calc R A .
C5 C -0.0123(9) 0.5285(8) 0.1915(4) 0.0424(17) Uani 1 1 d . A .
H5 H -0.1090 0.6138 0.2040 0.051 Uiso 1 1 calc R . .
C6 C 0.1283(8) 0.4971(8) 0.2180(4) 0.0384(16) Uani 1 1 d . A .
H6 H 0.1260 0.5585 0.2501 0.046 Uiso 1 1 calc R . .
C7 C 0.2665(8) 0.2958(8) 0.1554(3) 0.0327(15) Uani 1 1 d . A .
N3 N 0.679(3) 0.1871(14) 0.0897(9) 0.023(2) Uani 0.50 1 d PDU A 1
N4 N 0.562(6) 0.4199(16) 0.1356(11) 0.0232(18) Uani 0.50 1 d PDU A 1
C8 C 0.777(3) 0.1355(16) 0.0275(8) 0.037(3) Uani 0.50 1 d PDU A 1
H8 H 0.8213 0.0371 0.0176 0.045 Uiso 0.50 1 calc PR A 1
C9 C 0.807(2) 0.2355(16) -0.0181(8) 0.043(3) Uani 0.50 1 d PDU A 1
H9 H 0.8668 0.2235 -0.0634 0.052 Uiso 0.50 1 calc PR A 1
C10 C 0.724(2) 0.3643(14) 0.0201(8) 0.033(2) Uani 0.50 1 d PDU A 1
C11 C 0.702(3) 0.5007(15) 0.0079(9) 0.045(3) Uani 0.50 1 d PDU A 1
H11 H 0.7475 0.5329 -0.0346 0.054 Uiso 0.50 1 calc PR A 1
C12 C 0.610(3) 0.5946(19) 0.0604(9) 0.037(3) Uani 0.50 1 d PDU A 1
H12 H 0.5950 0.6918 0.0521 0.044 Uiso 0.50 1 calc PR A 1
C13 C 0.539(7) 0.558(2) 0.1227(16) 0.030(3) Uani 0.50 1 d PDU A 1
H13 H 0.4757 0.6282 0.1558 0.036 Uiso 0.50 1 calc PR A 1
C14 C 0.649(7) 0.326(2) 0.0865(15) 0.024(3) Uani 0.50 1 d PDU A 1
N3A N 0.678(3) 0.2274(14) 0.0811(9) 0.023(2) Uani 0.50 1 d PD A 2
N4A N 0.544(6) 0.4392(16) 0.1451(11) 0.0232(18) Uani 0.50 1 d PD A 2
C8A C 0.771(3) 0.1944(16) 0.0162(8) 0.037(3) Uani 0.50 1 d PD A 2
H8A H 0.8157 0.1024 -0.0022 0.045 Uiso 0.50 1 calc PR A 2
C9A C 0.792(2) 0.3105(17) -0.0177(8) 0.043(3) Uani 0.50 1 d PD A 2
H9A H 0.8555 0.3132 -0.0613 0.052 Uiso 0.50 1 calc PR A 2
C10A C 0.695(2) 0.4289(14) 0.0266(8) 0.033(2) Uani 0.50 1 d PD A 2
C11A C 0.661(3) 0.5684(16) 0.0234(9) 0.045(3) Uani 0.50 1 d PD A 2
H11A H 0.7019 0.6129 -0.0160 0.054 Uiso 0.50 1 calc PR A 2
C12A C 0.562(3) 0.6469(19) 0.0802(9) 0.037(3) Uani 0.50 1 d PD A 2
H12A H 0.5292 0.7478 0.0786 0.044 Uiso 0.50 1 calc PR A 2
C13A C 0.512(8) 0.580(2) 0.1381(17) 0.030(3) Uani 0.50 1 d PD A 2
H13A H 0.4493 0.6374 0.1761 0.036 Uiso 0.50 1 calc PR A 2
C14A C 0.631(7) 0.367(2) 0.0886(15) 0.024(3) Uani 0.50 1 d PD A 2
C15 C 0.9546(10) -0.0815(9) 0.1866(5) 0.056(2) Uani 1 1 d . A .
H15 H 0.9677 -0.1603 0.1629 0.067 Uiso 1 1 calc R . .
C16 C 1.0781(9) -0.0808(9) 0.2167(5) 0.055(2) Uani 1 1 d . . .
H16 H 1.1878 -0.1543 0.2177 0.066 Uiso 1 1 calc R A .
C17 C 1.0031(9) 0.0569(9) 0.2464(4) 0.0473(19) Uani 1 1 d . A .
C18 C 1.0473(10) 0.1282(10) 0.2855(5) 0.054(2) Uani 1 1 d . . .
H18 H 1.1553 0.0866 0.2984 0.065 Uiso 1 1 calc R A .
C19 C 0.9309(9) 0.2629(9) 0.3060(4) 0.0410(17) Uani 1 1 d . A .
H19 H 0.9621 0.3131 0.3330 0.049 Uiso 1 1 calc R . .
C20 C 0.7726(8) 0.3279(8) 0.2895(3) 0.0343(15) Uani 1 1 d . A .
H20 H 0.6973 0.4205 0.3049 0.041 Uiso 1 1 calc R . .
C21 C 0.8361(8) 0.1286(8) 0.2304(4) 0.0365(16) Uani 1 1 d . A .
N7 N 0.516(4) 0.0194(18) 0.2492(7) 0.028(2) Uani 0.50 1 d PDU A 1
N8 N 0.433(2) 0.2257(13) 0.3125(7) 0.027(2) Uani 0.50 1 d PDU A 1
C22 C 0.508(2) -0.1126(14) 0.2669(9) 0.042(3) Uani 0.50 1 d PDU A 1
H22 H 0.5402 -0.1823 0.2340 0.050 Uiso 0.50 1 calc PR A 1
C23 C 0.451(2) -0.1359(15) 0.3341(8) 0.039(3) Uani 0.50 1 d PDU A 1
H23 H 0.4340 -0.2166 0.3561 0.047 Uiso 0.50 1 calc PR A 1
C24 C 0.423(4) -0.005(2) 0.3627(8) 0.041(3) Uani 0.50 1 d PDU A 1
C25 C 0.360(4) 0.049(2) 0.4243(9) 0.046(4) Uani 0.50 1 d PDU A 1
H25 H 0.3304 -0.0046 0.4626 0.056 Uiso 0.50 1 calc PR A 1
C26 C 0.340(5) 0.190(2) 0.4302(10) 0.048(4) Uani 0.50 1 d PDU A 1
H26 H 0.3003 0.2281 0.4743 0.057 Uiso 0.50 1 calc PR A 1
C27 C 0.373(5) 0.275(2) 0.3763(8) 0.029(3) Uani 0.50 1 d PDU A 1
H27 H 0.3533 0.3700 0.3838 0.035 Uiso 0.50 1 calc PR A 1
C28 C 0.458(5) 0.089(2) 0.3070(8) 0.026(3) Uani 0.50 1 d PDU A 1
N7A N 0.544(4) 0.0067(18) 0.2262(7) 0.028(2) Uani 0.50 1 d PD A 2
N8A N 0.455(2) 0.1892(12) 0.3072(7) 0.027(2) Uani 0.50 1 d PD A 2
C22A C 0.553(2) -0.1321(14) 0.2390(10) 0.042(3) Uani 0.50 1 d PD A 2
H22A H 0.5953 -0.1989 0.2040 0.050 Uiso 0.50 1 calc PR A 2
C23A C 0.497(2) -0.1663(15) 0.3047(9) 0.039(3) Uani 0.50 1 d PD A 2
H23A H 0.4936 -0.2549 0.3226 0.047 Uiso 0.50 1 calc PR A 2
C24A C 0.445(4) -0.038(2) 0.3410(7) 0.041(3) Uani 0.50 1 d PD A 2
C25A C 0.389(4) -0.002(2) 0.4061(8) 0.046(4) Uani 0.50 1 d PD A 2
H25A H 0.3705 -0.0682 0.4411 0.056 Uiso 0.50 1 calc PR A 2
C26A C 0.358(5) 0.137(2) 0.4205(11) 0.048(4) Uani 0.50 1 d PD A 2
H26A H 0.3074 0.1684 0.4655 0.057 Uiso 0.50 1 calc PR A 2
C27A C 0.397(5) 0.229(2) 0.3726(8) 0.029(3) Uani 0.50 1 d PD A 2
H27A H 0.3840 0.3189 0.3850 0.035 Uiso 0.50 1 calc PR A 2
C28A C 0.483(5) 0.060(2) 0.2882(8) 0.026(3) Uani 0.50 1 d PD A 2
C29 C 1.002(6) 0.779(6) 0.3876(9) 0.066(5) Uani 0.599(7) 1 d P B 1
H29 H 1.0916 0.7594 0.3471 0.080 Uiso 0.599(7) 1 calc PR B 1
Cl3 Cl 1.0462(6) 0.6117(6) 0.4524(3) 0.0849(19) Uani 0.599(7) 1 d P B 1
Cl4 Cl 0.8282(7) 0.8191(12) 0.3652(3) 0.129(4) Uani 0.599(7) 1 d P B 1
Cl5 Cl 1.0029(11) 0.9040(9) 0.4408(3) 0.117(3) Uani 0.599(7) 1 d P B 1
C29A C 0.995(10) 0.770(10) 0.4079(17) 0.066(5) Uani 0.401(7) 1 d P B 2
H29A H 1.0745 0.7650 0.3647 0.080 Uiso 0.401(7) 1 calc PR B 2
Cl3A Cl 0.8025(9) 0.9707(13) 0.3971(5) 0.113(5) Uani 0.401(7) 1 d P B 2
Cl4A Cl 1.0790(11) 0.7743(16) 0.4583(6) 0.128(5) Uani 0.401(7) 1 d P B 2
Cl5A Cl 0.8985(18) 0.6717(17) 0.3920(7) 0.154(7) Uani 0.401(7) 1 d P B 2
C30 C 0.5282(15) 0.4545(15) 0.5289(10) 0.061(8) Uani 0.31(2) 1 d PD C -1
H30 H 0.5905 0.4269 0.5690 0.073 Uiso 0.31(2) 1 calc PR C -1
Cl6 Cl 0.3423(8) 0.4409(7) 0.5567(3) 0.0769(15) Uani 0.31(2) 1 d PD C -1
Cl7 Cl 0.647(2) 0.334(3) 0.4660(10) 0.088(8) Uani 0.31(2) 1 d PD C -1
Cl8 Cl 0.496(4) 0.629(3) 0.5000(16) 0.128(12) Uani 0.31(2) 1 d PD C -1
C30A C 0.490(3) 0.507(3) 0.5286(19) 0.061(8) Uani 0.19(2) 1 d PD C -2
H30A H 0.5646 0.4769 0.5644 0.073 Uiso 0.19(2) 1 calc PR C -2
Cl6A Cl 0.3423(8) 0.4409(7) 0.5567(3) 0.0769(15) Uani 0.19(2) 1 d PD C -2
Cl7A Cl 0.611(5) 0.433(7) 0.4529(13) 0.121(12) Uani 0.19(2) 1 d PD C -2
Cl8A Cl 0.393(6) 0.694(3) 0.5234(17) 0.089(13) Uani 0.19(2) 1 d PD C -2

loop_
_atom_site_aniso_label
_atom_site_aniso_U_11
_atom_site_aniso_U_22
_atom_site_aniso_U_33
_atom_site_aniso_U_23
_atom_site_aniso_U_13
_atom_site_aniso_U_12
Pd1 0.0129(17) 0.0149(3) 0.0182(6) -0.0015(3) -0.0019(6) -0.0059(4)
Si2 0.0129(17) 0.0149(3) 0.0182(6) -0.0015(3) -0.0019(6) -0.0059(4)
Cl1 0.056(3) 0.0252(18) 0.028(2) -0.0104(16) -0.0009(19) -0.0093(17)
Cl2 0.047(4) 0.0133(18) 0.068(5) -0.003(3) -0.018(4) -0.0139(18)
Si1 0.0231(14) 0.0237(17) 0.0156(17) -0.0001(12) -0.0038(13) -0.0104(15)
Pd2 0.0231(14) 0.0237(17) 0.0156(17) -0.0001(12) -0.0038(13) -0.0104(15)
Pd1A 0.0129(17) 0.0149(3) 0.0182(6) -0.0015(3) -0.0019(6) -0.0059(4)
Si2A 0.0129(17) 0.0149(3) 0.0182(6) -0.0015(3) -0.0019(6) -0.0059(4)
Cl1A 0.042(2) 0.035(2) 0.047(3) -0.029(2) -0.003(2) -0.0065(19)
Cl2A 0.031(2) 0.014(2) 0.035(3) -0.008(2) -0.007(2) -0.005(2)
Si1A 0.0231(14) 0.0237(17) 0.0156(17) -0.0001(12) -0.0038(13) -0.0104(15)
Pd2A 0.0231(14) 0.0237(17) 0.0156(17) -0.0001(12) -0.0038(13) -0.0104(15)
N1 0.039(3) 0.035(3) 0.045(3) 0.000(3) -0.021(3) -0.017(3)
N2 0.018(2) 0.036(3) 0.027(3) 0.004(2) -0.004(2) -0.005(2)
N5 0.028(3) 0.036(3) 0.048(4) -0.009(3) -0.010(3) 0.000(3)
N6 0.031(3) 0.048(3) 0.024(3) 0.007(2) -0.008(2) -0.026(3)
C1 0.053(5) 0.043(4) 0.070(6) -0.012(4) -0.030(4) -0.019(4)
C2 0.056(5) 0.058(5) 0.039(4) -0.002(3) -0.026(4) -0.034(4)
C3 0.038(4) 0.054(5) 0.037(4) 0.014(3) -0.012(3) -0.025(4)
C4 0.038(4) 0.072(6) 0.049(5) 0.019(4) -0.015(4) -0.028(4)
C5 0.025(3) 0.039(4) 0.055(5) -0.005(3) -0.013(3) -0.004(3)
C6 0.020(3) 0.045(4) 0.043(4) -0.008(3) -0.002(3) -0.007(3)
C7 0.030(3) 0.051(4) 0.026(3) 0.011(3) -0.013(3) -0.025(3)
N3 0.024(3) 0.026(7) 0.016(4) 0.005(5) -0.004(4) -0.008(7)
N4 0.015(8) 0.027(4) 0.025(5) 0.003(3) -0.003(4) -0.007(6)
C8 0.032(4) 0.039(8) 0.025(6) -0.009(7) -0.003(5) 0.000(9)
C9 0.032(5) 0.089(11) 0.014(3) -0.017(7) 0.010(3) -0.031(10)
C10 0.027(7) 0.053(8) 0.026(4) 0.014(6) -0.009(4) -0.025(9)
C11 0.035(10) 0.062(9) 0.041(8) 0.016(7) -0.012(5) -0.026(10)
C12 0.038(11) 0.046(9) 0.036(10) 0.019(6) -0.015(7) -0.028(9)
C13 0.029(16) 0.035(6) 0.028(12) 0.008(5) -0.014(9) -0.015(10)
C14 0.014(10) 0.028(10) 0.023(3) 0.002(7) -0.005(3) -0.004(15)
N3A 0.024(3) 0.026(7) 0.016(4) 0.005(5) -0.004(4) -0.008(7)
N4A 0.015(8) 0.027(4) 0.025(5) 0.003(3) -0.003(4) -0.007(6)
C8A 0.032(4) 0.039(8) 0.025(6) -0.009(7) -0.003(5) 0.000(9)
C9A 0.032(5) 0.089(11) 0.014(3) -0.017(7) 0.010(3) -0.031(10)
C10A 0.027(7) 0.053(8) 0.026(4) 0.014(6) -0.009(4) -0.025(9)
C11A 0.035(10) 0.062(9) 0.041(8) 0.016(7) -0.012(5) -0.026(10)
C12A 0.038(11) 0.046(9) 0.036(10) 0.019(6) -0.015(7) -0.028(9)
C13A 0.029(16) 0.035(6) 0.028(12) 0.008(5) -0.014(9) -0.015(10)
C14A 0.014(10) 0.028(10) 0.023(3) 0.002(7) -0.005(3) -0.004(15)
C15 0.032(4) 0.049(5) 0.068(6) -0.017(4) -0.013(4) 0.004(4)
C16 0.022(3) 0.051(5) 0.069(6) -0.012(4) -0.014(4) 0.009(3)
C17 0.031(4) 0.059(5) 0.049(5) 0.002(4) -0.005(3) -0.019(4)
C18 0.031(4) 0.073(6) 0.057(5) 0.004(4) -0.015(4) -0.020(4)
C19 0.037(4) 0.052(4) 0.046(4) 0.001(3) -0.019(3) -0.026(4)
C20 0.032(3) 0.042(4) 0.036(4) 0.004(3) -0.011(3) -0.021(3)
C21 0.023(3) 0.042(4) 0.035(4) 0.007(3) -0.008(3) -0.007(3)
N7 0.032(9) 0.024(4) 0.030(8) 0.001(5) -0.012(8) -0.010(5)
N8 0.022(4) 0.033(5) 0.021(3) -0.004(3) -0.003(2) -0.006(4)
C22 0.029(10) 0.021(5) 0.073(11) -0.012(6) 0.000(7) -0.009(6)
C23 0.023(9) 0.021(6) 0.075(11) 0.013(5) -0.016(7) -0.011(6)
C24 0.046(9) 0.047(8) 0.043(8) 0.009(6) -0.026(9) -0.027(9)
C25 0.040(10) 0.053(11) 0.041(8) 0.019(6) -0.006(7) -0.021(12)
C26 0.058(9) 0.062(14) 0.029(6) -0.007(7) 0.005(6) -0.034(15)
C27 0.035(11) 0.031(11) 0.021(3) -0.003(5) -0.004(3) -0.013(13)
C28 0.032(11) 0.023(7) 0.029(8) 0.011(5) -0.024(9) -0.011(10)
N7A 0.032(9) 0.024(4) 0.030(8) 0.001(5) -0.012(8) -0.010(5)
N8A 0.022(4) 0.033(5) 0.021(3) -0.004(3) -0.003(2) -0.006(4)
C22A 0.029(10) 0.021(5) 0.073(11) -0.012(6) 0.000(7) -0.009(6)
C23A 0.023(9) 0.021(6) 0.075(11) 0.013(5) -0.016(7) -0.011(6)
C24A 0.046(9) 0.047(8) 0.043(8) 0.009(6) -0.026(9) -0.027(9)
C25A 0.040(10) 0.053(11) 0.041(8) 0.019(6) -0.006(7) -0.021(12)
C26A 0.058(9) 0.062(14) 0.029(6) -0.007(7) 0.005(6) -0.034(15)
C27A 0.035(11) 0.031(11) 0.021(3) -0.003(5) -0.004(3) -0.013(13)
C28A 0.032(11) 0.023(7) 0.029(8) 0.011(5) -0.024(9) -0.011(10)
C29 0.066(8) 0.117(12) 0.014(13) -0.015(17) 0.015(15) -0.043(7)
Cl3 0.055(3) 0.081(3) 0.091(4) -0.001(3) -0.011(2) -0.005(2)
Cl4 0.061(3) 0.217(10) 0.107(5) 0.069(6) -0.048(3) -0.066(5)
Cl5 0.146(7) 0.119(6) 0.092(4) -0.044(4) 0.036(4) -0.072(5)
C29A 0.066(8) 0.117(12) 0.014(13) -0.015(17) 0.015(15) -0.043(7)
Cl3A 0.054(4) 0.149(9) 0.082(6) 0.066(6) -0.004(4) -0.020(5)
Cl4A 0.063(5) 0.171(13) 0.123(8) -0.013(7) -0.053(5) -0.010(6)
Cl5A 0.184(13) 0.187(14) 0.131(10) -0.078(10) 0.062(9) -0.130(12)
C30 0.09(2) 0.03(2) 0.047(12) 0.000(13) -0.048(14) 0.005(16)
Cl6 0.082(4) 0.079(4) 0.082(4) -0.014(3) -0.010(3) -0.045(3)
Cl7 0.073(8) 0.13(2) 0.077(10) -0.045(12) 0.001(6) -0.049(12)
Cl8 0.18(2) 0.081(12) 0.19(2) 0.080(14) -0.15(2) -0.091(14)
C30A 0.09(2) 0.03(2) 0.047(12) 0.000(13) -0.048(14) 0.005(16)
Cl6A 0.082(4) 0.079(4) 0.082(4) -0.014(3) -0.010(3) -0.045(3)
Cl7A 0.17(3) 0.17(3) 0.061(12) -0.023(19) -0.031(15) -0.10(3)
Cl8A 0.13(3) 0.057(15) 0.099(18) 0.048(14) -0.07(2) -0.06(2)

loop_
_atom_type_symbol
_atom_type_description
_atom_type_scat_dispersion_real
_atom_type_scat_dispersion_imag
_atom_type_scat_source
C C 0.0033 0.0016 'International Tables Vol C Tables 4.2.6.8 and 6.1.1.4'
H H 0.0000 0.0000 'International Tables Vol C Tables 4.2.6.8 and 6.1.1.4'
N N 0.0061 0.0033 'International Tables Vol C Tables 4.2.6.8 and 6.1.1.4'
Si Si 0.0817 0.0704 'International Tables Vol C Tables 4.2.6.8 and 6.1.1.4'
Pd Pd -0.9988 1.0072 'International Tables Vol C Tables 4.2.6.8 and 6.1.1.4'
Cl Cl 0.1484 0.1585 'International Tables Vol C Tables 4.2.6.8 and 6.1.1.4'

loop_
_geom_angle_atom_site_label_1
_geom_angle_atom_site_label_2
_geom_angle_atom_site_label_3
_geom_angle
N6 Pd1 N8 90.5(9)
N6 Pd1 N4 91.7(17)
N8 Pd1 N4 176.7(17)
N6 Pd1 N2 176.2(4)
N8 Pd1 N2 87.5(9)
N4 Pd1 N2 90.1(17)
N6 Pd1 Si1 90.0(5)
N8 Pd1 Si1 88.1(5)
N4 Pd1 Si1 89.5(6)
N2 Pd1 Si1 86.6(5)
N6 Pd1 Cl2 91.8(5)
N8 Pd1 Cl2 92.4(4)
N4 Pd1 Cl2 89.9(6)
N2 Pd1 Cl2 91.5(5)
Si1 Pd1 Cl2 178.1(9)
N7 Si1 N3 166.3(8)
N7 Si1 N1 94.4(10)
N3 Si1 N1 86.4(10)
N7 Si1 N5 93.2(10)
N3 Si1 N5 82.9(11)
N1 Si1 N5 163.9(4)
N7 Si1 Cl1 96.3(5)
N3 Si1 Cl1 97.2(5)
N1 Si1 Cl1 96.4(4)
N5 Si1 Cl1 96.8(4)
N7 Si1 Pd1 83.9(5)
N3 Si1 Pd1 82.5(6)
N1 Si1 Pd1 84.5(5)
N5 Si1 Pd1 82.2(5)
Cl1 Si1 Pd1 179.0(7)
N2 Pd1A N8A 93.8(9)
N2 Pd1A N4A 88.9(17)
N8A Pd1A N4A 173.4(9)
N2 Pd1A N6 175.1(4)
N8A Pd1A N6 88.3(9)
N4A Pd1A N6 88.5(17)
N2 Pd1A Si1A 88.9(5)
N8A Pd1A Si1A 87.7(4)
N4A Pd1A Si1A 86.4(6)
N6 Pd1A Si1A 86.7(5)
N2 Pd1A Cl2A 92.6(5)
N8A Pd1A Cl2A 95.2(4)
N4A Pd1A Cl2A 90.7(6)
N6 Pd1A Cl2A 91.6(5)
Si1A Pd1A Cl2A 176.7(6)
N7A Si1A N3A 170.7(7)
N7A Si1A N5 84.0(10)
N3A Si1A N5 95.0(11)
N7A Si1A N1 83.8(10)
N3A Si1A N1 95.2(10)
N5 Si1A N1 163.3(4)
N7A Si1A Cl1A 92.2(5)
N3A Si1A Cl1A 97.1(6)
N5 Si1A Cl1A 95.3(4)
N1 Si1A Cl1A 96.6(4)
N7A Si1A Pd1A 84.7(5)
N3A Si1A Pd1A 85.9(6)
N5 Si1A Pd1A 84.4(5)
N1 Si1A Pd1A 83.1(5)
Cl1A Si1A Pd1A 176.9(4)
C7 N1 C1 106.3(6)
C7 N1 Si1 124.9(5)
C1 N1 Si1 127.8(5)
C7 N1 Si1A 125.5(5)
C1 N1 Si1A 128.1(6)
C7 N2 C6 116.6(6)
C7 N2 Pd1A 116.6(4)
C6 N2 Pd1A 126.7(5)
C7 N2 Pd1 115.9(4)
C6 N2 Pd1 127.3(5)
C21 N5 C15 106.7(6)
C21 N5 Si1A 124.4(5)
C15 N5 Si1A 128.0(6)
C21 N5 Si1 126.3(5)
C15 N5 Si1 126.9(6)
C21 N6 C20 117.6(6)
C21 N6 Pd1 115.6(5)
C20 N6 Pd1 126.8(5)
C21 N6 Pd1A 115.7(5)
C20 N6 Pd1A 126.4(5)
C2 C1 N1 114.0(7)
C2 C1 H1 123.0
N1 C1 H1 123.0
C1 C2 C3 103.9(6)
C1 C2 H2 128.0
C3 C2 H2 128.0
C4 C3 C2 136.7(8)
C4 C3 C7 117.1(8)
C2 C3 C7 106.2(7)
C3 C4 C5 118.1(7)
C3 C4 H4 120.9
C5 C4 H4 120.9
C6 C5 C4 122.0(7)
C6 C5 H5 119.0
C4 C5 H5 119.0
N2 C6 C5 121.3(7)
N2 C6 H6 119.3
C5 C6 H6 119.3
N1 C7 N2 125.7(6)
N1 C7 C3 109.6(6)
N2 C7 C3 124.7(7)
C14 N3 C8 105.0(10)
C14 N3 Si1 127.0(10)
C8 N3 Si1 128.0(10)
C14 N4 C13 119.1(12)
C14 N4 Pd1 112.9(10)
C13 N4 Pd1 127.7(13)
C9 C8 N3 115.7(12)
C9 C8 H8 122.2
N3 C8 H8 122.2
C8 C9 C10 102.3(10)
C8 C9 H9 128.9
C10 C9 H9 128.9
C11 C10 C9 135.5(13)
C11 C10 C14 117.5(13)
C9 C10 C14 107.1(11)
C10 C11 C12 117.0(13)
C10 C11 H11 121.5
C12 C11 H11 121.5
C13 C12 C11 125.5(17)
C13 C12 H12 117.2
C11 C12 H12 117.2
N4 C13 C12 117.6(17)
N4 C13 H13 121.2
C12 C13 H13 121.2
N3 C14 N4 126.9(13)
N3 C14 C10 109.9(10)
N4 C14 C10 123.2(11)
C14A N3A C8A 107.9(10)
C14A N3A Si1A 123.7(10)
C8A N3A Si1A 128.4(11)
C14A N4A C13A 113.9(12)
C14A N4A Pd1A 117.1(10)
C13A N4A Pd1A 129.0(12)
C9A C8A N3A 111.6(11)
C9A C8A H8A 124.2
N3A C8A H8A 124.2
C8A C9A C10A 105.7(10)
C8A C9A H9A 127.1
C10A C9A H9A 127.1
C11A C10A C9A 135.8(13)
C11A C10A C14A 118.7(12)
C9A C10A C14A 105.4(11)
C10A C11A C12A 117.3(13)
C10A C11A H11A 121.3
C12A C11A H11A 121.3
C13A C12A C11A 120.9(16)
C13A C12A H12A 119.6
C11A C12A H12A 119.6
N4A C13A C12A 124.7(17)
N4A C13A H13A 117.7
C12A C13A H13A 117.7
N3A C14A N4A 126.4(13)
N3A C14A C10A 109.2(10)
N4A C14A C10A 124.3(11)
C16 C15 N5 113.4(8)
C16 C15 H15 123.3
N5 C15 H15 123.3
C15 C16 C17 103.9(6)
C15 C16 H16 128.1
C17 C16 H16 128.1
C18 C17 C16 136.9(8)
C18 C17 C21 116.4(8)
C16 C17 C21 106.6(7)
C17 C18 C19 118.2(7)
C17 C18 H18 120.9
C19 C18 H18 120.9
C20 C19 C18 123.5(7)
C20 C19 H19 118.2
C18 C19 H19 118.2
N6 C20 C19 119.6(7)
N6 C20 H20 120.2
C19 C20 H20 120.2
N5 C21 N6 125.9(6)
N5 C21 C17 109.4(7)
N6 C21 C17 124.7(7)
C28 N7 C22 105.3(10)
C28 N7 Si1 126.4(10)
C22 N7 Si1 128.3(10)
C28 N8 C27 115.2(11)
C28 N8 Pd1 115.7(10)
C27 N8 Pd1 129.0(11)
C23 C22 N7 116.2(12)
C23 C22 H22 121.9
N7 C22 H22 121.9
C22 C23 C24 101.2(11)
C22 C23 H23 129.4
C24 C23 H23 129.4
C25 C24 C23 134.3(14)
C25 C24 C28 117.1(13)
C23 C24 C28 108.2(11)
C24 C25 C26 117.0(13)
C24 C25 H25 121.5
C26 C25 H25 121.5
C27 C26 C25 124.0(16)
C27 C26 H26 118.0
C25 C26 H26 118.0
N8 C27 C26 121.1(15)
N8 C27 H27 119.4
C26 C27 H27 119.4
N7 C28 N8 125.5(13)
N7 C28 C24 108.9(10)
N8 C28 C24 125.6(11)
C28A N7A C22A 101.8(10)
C28A N7A Si1A 123.9(10)
C22A N7A Si1A 133.8(11)
C28A N8A C27A 122.4(11)
C28A N8A Pd1A 114.5(10)
C27A N8A Pd1A 123.0(10)
C23A C22A N7A 116.0(12)
C23A C22A H22A 122.0
N7A C22A H22A 122.0
C22A C23A C24A 104.7(11)
C22A C23A H23A 127.7
C24A C23A H23A 127.7
C25A C24A C23A 135.3(14)
C25A C24A C28A 121.6(13)
C23A C24A C28A 102.8(11)
C24A C25A C26A 116.9(14)
C24A C25A H25A 121.5
C26A C25A H25A 121.5
C27A C26A C25A 122.6(16)
C27A C26A H26A 118.7
C25A C26A H26A 118.7
N8A C27A C26A 118.8(16)
N8A C27A H27A 120.6
C26A C27A H27A 120.6
N7A C28A N8A 128.0(13)
N7A C28A C24A 114.6(10)
N8A C28A C24A 117.4(11)
Cl4 C29 Cl5 115(3)
Cl4 C29 Cl3 106(2)
Cl5 C29 Cl3 100.0(12)
Cl4 C29 H29 111.5
Cl5 C29 H29 111.5
Cl3 C29 H29 111.5
Cl4A C29A Cl5A 138(5)
Cl4A C29A Cl3A 108(5)
Cl5A C29A Cl3A 97(4)
Cl4A C29A H29A 103.2
Cl5A C29A H29A 103.2
Cl3A C29A H29A 103.2
Cl8 C30 Cl7 111.4(14)
Cl8 C30 Cl6 111.7(10)
Cl7 C30 Cl6 109.9(10)
Cl8 C30 H30 107.9
Cl7 C30 H30 107.9
Cl6 C30 H30 107.9
Cl8A C30A Cl7A 114(3)
Cl8A C30A H30A 107.4
Cl7A C30A H30A 107.4

loop_
_geom_bond_atom_site_label_1
_geom_bond_atom_site_label_2
_geom_bond_distance
Pd1 N6 1.98(2)
Pd1 N8 2.021(4)
Pd1 N4 2.021(4)
Pd1 N2 2.04(2)
Pd1 Si1 2.642(3)
Pd1 Cl2 2.726(2)
Cl1 Si1 2.164(4)
Si1 N7 1.898(5)
Si1 N3 1.898(5)
Si1 N1 1.901(11)
Si1 N5 1.939(11)
Pd1A N2 1.97(2)
Pd1A N8A 2.021(4)
Pd1A N4A 2.021(4)
Pd1A N6 2.05(2)
Pd1A Si1A 2.643(3)
Pd1A Cl2A 2.727(2)
Cl1A Si1A 2.164(4)
Si1A N7A 1.898(5)
Si1A N3A 1.898(5)
Si1A N5 1.920(11)
Si1A N1 1.923(11)
N1 C7 1.331(9)
N1 C1 1.381(9)
N2 C7 1.340(9)
N2 C6 1.358(8)
N5 C21 1.335(10)
N5 C15 1.379(9)
N6 C21 1.340(9)
N6 C20 1.358(9)
C1 C2 1.354(11)
C1 H1 0.9500
C2 C3 1.440(11)
C2 H2 0.9500
C3 C4 1.340(12)
C3 C7 1.443(9)
C4 C5 1.415(12)
C4 H4 0.9500
C5 C6 1.361(9)
C5 H5 0.9500
C6 H6 0.9500
N3 C14 1.333(8)
N3 C8 1.395(7)
N4 C14 1.346(7)
N4 C13 1.350(7)
C8 C9 1.364(12)
C8 H8 0.9500
C9 C10 1.447(11)
C9 H9 0.9500
C10 C11 1.332(12)
C10 C14 1.453(7)
C11 C12 1.400(12)
C11 H11 0.9500
C12 C13 1.365(9)
C12 H12 0.9500
C13 H13 0.9500
N3A C14A 1.333(8)
N3A C8A 1.395(7)
N4A C14A 1.346(7)
N4A C13A 1.350(7)
C8A C9A 1.364(12)
C8A H8A 0.9500
C9A C10A 1.447(11)
C9A H9A 0.9500
C10A C11A 1.332(12)
C10A C14A 1.453(7)
C11A C12A 1.400(12)
C11A H11A 0.9500
C12A C13A 1.365(9)
C12A H12A 0.9500
C13A H13A 0.9500
C15 C16 1.369(12)
C15 H15 0.9500
C16 C17 1.437(12)
C16 H16 0.9500
C17 C18 1.360(12)
C17 C21 1.438(9)
C18 C19 1.384(12)
C18 H18 0.9500
C19 C20 1.373(9)
C19 H19 0.9500
C20 H20 0.9500
N7 C28 1.333(8)
N7 C22 1.395(7)
N8 C28 1.346(7)
N8 C27 1.350(7)
C22 C23 1.364(12)
C22 H22 0.9500
C23 C24 1.447(11)
C23 H23 0.9500
C24 C25 1.332(12)
C24 C28 1.453(7)
C25 C26 1.400(12)
C25 H25 0.9500
C26 C27 1.364(9)
C26 H26 0.9500
C27 H27 0.9500
N7A C28A 1.333(8)
N7A C22A 1.395(7)
N8A C28A 1.346(7)
N8A C27A 1.350(7)
C22A C23A 1.364(12)
C22A H22A 0.9500
C23A C24A 1.447(11)
C23A H23A 0.9500
C24A C25A 1.332(12)
C24A C28A 1.453(7)
C25A C26A 1.400(12)
C25A H25A 0.9500
C26A C27A 1.365(9)
C26A H26A 0.9500
C27A H27A 0.9500
C29 Cl4 1.58(5)
C29 Cl5 1.78(5)
C29 Cl3 1.95(4)
C29 H29 1.0000
C29A Cl4A 1.38(7)
C29A Cl5A 1.70(8)
C29A Cl3A 2.05(9)
C29A H29A 1.0000
C30 Cl8 1.733(7)
C30 Cl7 1.733(7)
C30 Cl6 1.733(7)
C30 H30 1.0000
C30A Cl8A 1.733(7)
C30A Cl7A 1.733(7)
C30A H30A 1.0000

loop_
_geom_torsion_atom_site_label_1
_geom_torsion_atom_site_label_2
_geom_torsion_atom_site_label_3
_geom_torsion_atom_site_label_4
_geom_torsion
N6 Pd1 Si1 N7 94.1(11)
N8 Pd1 Si1 N7 3.6(13)
N4 Pd1 Si1 N7 -174(2)
N2 Pd1 Si1 N7 -84.0(10)
N6 Pd1 Si1 N3 -83.7(11)
N8 Pd1 Si1 N3 -174.2(13)
N4 Pd1 Si1 N3 8.0(19)
N2 Pd1 Si1 N3 98.1(11)
N6 Pd1 Si1 N1 -170.8(4)
N8 Pd1 Si1 N1 98.7(9)
N4 Pd1 Si1 N1 -79.1(17)
N2 Pd1 Si1 N1 11.0(4)
N6 Pd1 Si1 N5 0.0(4)
N8 Pd1 Si1 N5 -90.5(9)
N4 Pd1 Si1 N5 91.7(17)
N2 Pd1 Si1 N5 -178.1(4)
N2 Pd1A Si1A N7A -85.6(11)
N8A Pd1A Si1A N7A 8.3(13)
N4A Pd1A Si1A N7A -175(2)
N6 Pd1A Si1A N7A 96.7(11)
N2 Pd1A Si1A N3A 94.5(11)
N8A Pd1A Si1A N3A -171.6(13)
N4A Pd1A Si1A N3A 5.5(19)
N6 Pd1A Si1A N3A -83.2(11)
N2 Pd1A Si1A N5 -170.1(4)
N8A Pd1A Si1A N5 -76.2(9)
N4A Pd1A Si1A N5 100.9(17)
N6 Pd1A Si1A N5 12.2(4)
N2 Pd1A Si1A N1 -1.3(4)
N8A Pd1A Si1A N1 92.6(9)
N4A Pd1A Si1A N1 -90.2(17)
N6 Pd1A Si1A N1 -178.9(4)
N7 Si1 N1 C7 69.0(7)
N3 Si1 N1 C7 -97.2(8)
N5 Si1 N1 C7 -49.0(17)
Cl1 Si1 N1 C7 165.9(6)
Pd1 Si1 N1 C7 -14.4(6)
N7 Si1 N1 C1 -98.3(8)
N3 Si1 N1 C1 95.5(9)
N5 Si1 N1 C1 143.7(13)
Cl1 Si1 N1 C1 -1.4(8)
Pd1 Si1 N1 C1 178.3(7)
N7 Si1 N1 Si1A 166.1(6)
N3 Si1 N1 Si1A -0.2(7)
N5 Si1 N1 Si1A 48.1(13)
Cl1 Si1 N1 Si1A -97.0(5)
Pd1 Si1 N1 Si1A 82.6(4)
N7A Si1A N1 C7 87.9(7)
N3A Si1A N1 C7 -82.7(8)
N5 Si1A N1 C7 44.5(15)
Cl1A Si1A N1 C7 179.5(6)
Pd1A Si1A N1 C7 2.5(6)
N7A Si1A N1 C1 -96.1(8)
N3A Si1A N1 C1 93.2(9)
N5 Si1A N1 C1 -139.5(12)
Cl1A Si1A N1 C1 -4.6(8)
Pd1A Si1A N1 C1 178.5(7)
N7A Si1A N1 Si1 -2.9(6)
N3A Si1A N1 Si1 -173.6(7)
N5 Si1A N1 Si1 -46.3(13)
Cl1A Si1A N1 Si1 88.6(4)
Pd1A Si1A N1 Si1 -88.4(5)
N8A Pd1A N2 C7 -87.2(6)
N4A Pd1A N2 C7 86.8(7)
Si1A Pd1A N2 C7 0.4(6)
Cl2A Pd1A N2 C7 177.4(5)
N8A Pd1A N2 C6 95.2(7)
N4A Pd1A N2 C6 -90.8(8)
Si1A Pd1A N2 C6 -177.2(6)
Cl2A Pd1A N2 C6 -0.2(7)
N8A Pd1A N2 Pd1 -160(3)
N4A Pd1A N2 Pd1 14(3)
Si1A Pd1A N2 Pd1 -72(3)
Cl2A Pd1A N2 Pd1 105(3)
N8 Pd1 N2 C7 -98.9(6)
N4 Pd1 N2 C7 78.9(7)
Si1 Pd1 N2 C7 -10.6(6)
Cl2 Pd1 N2 C7 168.8(5)
N8 Pd1 N2 C6 86.6(7)
N4 Pd1 N2 C6 -95.7(8)
Si1 Pd1 N2 C6 174.8(6)
Cl2 Pd1 N2 C6 -5.8(7)
N8 Pd1 N2 Pd1A 10(3)
N4 Pd1 N2 Pd1A -173(3)
Si1 Pd1 N2 Pd1A 98(3)
Cl2 Pd1 N2 Pd1A -83(3)
N7A Si1A N5 C21 -101.4(7)
N3A Si1A N5 C21 69.3(8)
N1 Si1A N5 C21 -58.0(15)
Cl1A Si1A N5 C21 166.9(6)
Pd1A Si1A N5 C21 -16.2(7)
N7A Si1A N5 C15 90.8(9)
N3A Si1A N5 C15 -98.5(9)
N1 Si1A N5 C15 134.2(12)
Cl1A Si1A N5 C15 -0.9(8)
Pd1A Si1A N5 C15 176.1(8)
N7A Si1A N5 Si1 2.3(6)
N3A Si1A N5 Si1 173.0(6)
N1 Si1A N5 Si1 45.7(12)
Cl1A Si1A N5 Si1 -89.4(4)
Pd1A Si1A N5 Si1 87.6(5)
N7 Si1 N5 C21 -82.8(8)
N3 Si1 N5 C21 84.0(8)
N1 Si1 N5 C21 35.4(18)
Cl1 Si1 N5 C21 -179.6(6)
Pd1 Si1 N5 C21 0.6(7)
N7 Si1 N5 C15 93.1(8)
N3 Si1 N5 C15 -100.1(9)
N1 Si1 N5 C15 -148.7(13)
Cl1 Si1 N5 C15 -3.7(8)
Pd1 Si1 N5 C15 176.5(8)
N7 Si1 N5 Si1A -166.9(6)
N3 Si1 N5 Si1A -0.1(6)
N1 Si1 N5 Si1A -48.7(13)
Cl1 Si1 N5 Si1A 96.4(5)
Pd1 Si1 N5 Si1A -83.5(4)
N8 Pd1 N6 C21 87.5(6)
N4 Pd1 N6 C21 -90.1(7)
Si1 Pd1 N6 C21 -0.6(6)
Cl2 Pd1 N6 C21 179.9(5)
N8 Pd1 N6 C20 -88.7(7)
N4 Pd1 N6 C20 93.7(8)
Si1 Pd1 N6 C20 -176.8(5)
Cl2 Pd1 N6 C20 3.7(7)
N8 Pd1 N6 Pd1A -7(2)
N4 Pd1 N6 Pd1A 176(2)
Si1 Pd1 N6 Pd1A -95(3)
Cl2 Pd1 N6 Pd1A 86(2)
N8A Pd1A N6 C21 76.2(6)
N4A Pd1A N6 C21 -98.0(7)
Si1A Pd1A N6 C21 -11.6(6)
Cl2A Pd1A N6 C21 171.3(5)
N8A Pd1A N6 C20 -97.0(7)
N4A Pd1A N6 C20 88.8(8)
Si1A Pd1A N6 C20 175.2(5)
Cl2A Pd1A N6 C20 -1.9(7)
N8A Pd1A N6 Pd1 163(2)
N4A Pd1A N6 Pd1 -11(2)
Si1A Pd1A N6 Pd1 75(2)
Cl2A Pd1A N6 Pd1 -102(3)
C7 N1 C1 C2 -0.2(10)
Si1 N1 C1 C2 169.0(6)
Si1A N1 C1 C2 -176.7(6)
N1 C1 C2 C3 0.7(10)
C1 C2 C3 C4 179.3(9)
C1 C2 C3 C7 -0.9(8)
C2 C3 C4 C5 -179.0(8)
C7 C3 C4 C5 1.2(11)
C3 C4 C5 C6 -2.7(12)
C7 N2 C6 C5 -1.3(10)
Pd1A N2 C6 C5 176.3(7)
Pd1 N2 C6 C5 173.2(7)
C4 C5 C6 N2 2.8(12)
C1 N1 C7 N2 -179.9(7)
Si1 N1 C7 N2 10.5(10)
Si1A N1 C7 N2 -3.2(10)
C1 N1 C7 C3 -0.4(8)
Si1 N1 C7 C3 -170.0(5)
Si1A N1 C7 C3 176.3(5)
C6 N2 C7 N1 179.2(7)
Pd1A N2 C7 N1 1.4(9)
Pd1 N2 C7 N1 4.1(9)
C6 N2 C7 C3 -0.2(9)
Pd1A N2 C7 C3 -178.0(6)
Pd1 N2 C7 C3 -175.3(6)
C4 C3 C7 N1 -179.3(7)
C2 C3 C7 N1 0.8(8)
C4 C3 C7 N2 0.1(10)
C2 C3 C7 N2 -179.7(6)
N7 Si1 N3 C14 -16(8)
N1 Si1 N3 C14 77(4)
N5 Si1 N3 C14 -91(4)
Cl1 Si1 N3 C14 173(4)
Pd1 Si1 N3 C14 -8(4)
N7 Si1 N3 C8 163(5)
N1 Si1 N3 C8 -103(3)
N5 Si1 N3 C8 89(3)
Cl1 Si1 N3 C8 -7(3)
Pd1 Si1 N3 C8 172(3)
N6 Pd1 N4 C14 80(4)
N2 Pd1 N4 C14 -97(4)
Si1 Pd1 N4 C14 -10(4)
Cl2 Pd1 N4 C14 172(4)
N6 Pd1 N4 C13 -94(6)
N2 Pd1 N4 C13 90(6)
Si1 Pd1 N4 C13 176(6)
Cl2 Pd1 N4 C13 -2(6)
C14 N3 C8 C9 -3(4)
Si1 N3 C8 C9 177(2)
N3 C8 C9 C10 3(3)
C8 C9 C10 C11 180(3)
C8 C9 C10 C14 -1(4)
C9 C10 C11 C12 180(2)
C14 C10 C11 C12 0(4)
C10 C11 C12 C13 -1(5)
C14 N4 C13 C12 -2(9)
Pd1 N4 C13 C12 172(4)
C11 C12 C13 N4 1(8)
C8 N3 C14 N4 -178(6)
Si1 N3 C14 N4 2(8)
C8 N3 C14 C10 3(5)
Si1 N3 C14 C10 -178(3)
C13 N4 C14 N3 -177(6)
Pd1 N4 C14 N3 8(8)
C13 N4 C14 C10 2(9)
Pd1 N4 C14 C10 -173(4)
C11 C10 C14 N3 178(3)
C9 C10 C14 N3 -1(5)
C11 C10 C14 N4 -1(7)
C9 C10 C14 N4 180(5)
N5 Si1A N3A C14A -90(4)
N1 Si1A N3A C14A 76(4)
Cl1A Si1A N3A C14A 174(4)
Pd1A Si1A N3A C14A -6(4)
N5 Si1A N3A C8A 91(3)
N1 Si1A N3A C8A -102(3)
Cl1A Si1A N3A C8A -5(3)
Pd1A Si1A N3A C8A 175(3)
N2 Pd1A N4A C14A -95(5)
N6 Pd1A N4A C14A 81(5)
Si1A Pd1A N4A C14A -6(5)
Cl2A Pd1A N4A C14A 173(5)
N2 Pd1A N4A C13A 88(6)
N6 Pd1A N4A C13A -96(6)
Si1A Pd1A N4A C13A 177(6)
Cl2A Pd1A N4A C13A -5(6)
C14A N3A C8A C9A 2(4)
Si1A N3A C8A C9A -179(2)
N3A C8A C9A C10A -4(3)
C8A C9A C10A C11A -178(3)
C8A C9A C10A C14A 4(4)
C9A C10A C11A C12A -179(3)
C14A C10A C11A C12A -1(4)
C10A C11A C12A C13A 4(5)
C14A N4A C13A C12A -1(9)
Pd1A N4A C13A C12A 176(4)
C11A C12A C13A N4A -3(9)
C8A N3A C14A N4A -177(6)
Si1A N3A C14A N4A 4(8)
C8A N3A C14A C10A 0(5)
Si1A N3A C14A C10A -179(3)
C13A N4A C14A N3A -179(6)
Pd1A N4A C14A N3A 3(8)
C13A N4A C14A C10A 4(9)
Pd1A N4A C14A C10A -174(4)
C11A C10A C14A N3A 179(3)
C9A C10A C14A N3A -2(5)
C11A C10A C14A N4A -3(8)
C9A C10A C14A N4A 175(5)
C21 N5 C15 C16 -0.5(11)
Si1A N5 C15 C16 169.0(7)
Si1 N5 C15 C16 -177.0(7)
N5 C15 C16 C17 0.5(11)
C15 C16 C17 C18 176.6(10)
C15 C16 C17 C21 -0.3(10)
C16 C17 C18 C19 -177.5(10)
C21 C17 C18 C19 -0.8(12)
C17 C18 C19 C20 0.6(13)
C21 N6 C20 C19 -0.1(9)
Pd1 N6 C20 C19 176.0(6)
Pd1A N6 C20 C19 173.0(6)
C18 C19 C20 N6 -0.1(11)
C15 N5 C21 N6 -177.9(7)
Si1A N5 C21 N6 12.1(11)
Si1 N5 C21 N6 -1.3(11)
C15 N5 C21 C17 0.3(9)
Si1A N5 C21 C17 -169.7(5)
Si1 N5 C21 C17 176.8(6)
C20 N6 C21 N5 177.8(7)
Pd1 N6 C21 N5 1.3(10)
Pd1A N6 C21 N5 4.0(10)
C20 N6 C21 C17 -0.1(10)
Pd1 N6 C21 C17 -176.7(6)
Pd1A N6 C21 C17 -173.9(6)
C18 C17 C21 N5 -177.6(7)
C16 C17 C21 N5 0.0(9)
C18 C17 C21 N6 0.6(11)
C16 C17 C21 N6 178.2(7)
N3 Si1 N7 C28 2(8)
N1 Si1 N7 C28 -91(3)
N5 Si1 N7 C28 75(3)
Cl1 Si1 N7 C28 172(3)
Pd1 Si1 N7 C28 -7(3)
N3 Si1 N7 C22 -174(5)
N1 Si1 N7 C22 93(3)
N5 Si1 N7 C22 -101(3)
Cl1 Si1 N7 C22 -4(3)
Pd1 Si1 N7 C22 177(3)
N6 Pd1 N8 C28 -92(2)
N2 Pd1 N8 C28 85(2)
Si1 Pd1 N8 C28 -2(3)
Cl2 Pd1 N8 C28 176(2)
N6 Pd1 N8 C27 85(3)
N2 Pd1 N8 C27 -98(3)
Si1 Pd1 N8 C27 175(3)
Cl2 Pd1 N8 C27 -6(3)
C28 N7 C22 C23 -1(4)
Si1 N7 C22 C23 175(2)
N7 C22 C23 C24 -2(3)
C22 C23 C24 C25 176(4)
C22 C23 C24 C28 4(3)
C23 C24 C25 C26 -174(3)
C28 C24 C25 C26 -3(5)
C24 C25 C26 C27 3(6)
C28 N8 C27 C26 0(6)
Pd1 N8 C27 C26 -177(3)
C25 C26 C27 N8 -2(7)
C22 N7 C28 N8 -175(4)
Si1 N7 C28 N8 8(6)
C22 N7 C28 C24 4(4)
Si1 N7 C28 C24 -173(3)
C27 N8 C28 N7 180(4)
Pd1 N8 C28 N7 -3(5)
C27 N8 C28 C24 1(6)
Pd1 N8 C28 C24 178(3)
C25 C24 C28 N7 -178(3)
C23 C24 C28 N7 -5(4)
C25 C24 C28 N8 1(6)
C23 C24 C28 N8 174(3)
N5 Si1A N7A C28A 77(3)
N1 Si1A N7A C28A -92(3)
Cl1A Si1A N7A C28A 172(3)
Pd1A Si1A N7A C28A -8(3)
N5 Si1A N7A C22A -95(3)
N1 Si1A N7A C22A 97(3)
Cl1A Si1A N7A C22A 1(3)
Pd1A Si1A N7A C22A -179(3)
N2 Pd1A N8A C28A 79(2)
N6 Pd1A N8A C28A -96(2)
Si1A Pd1A N8A C28A -10(3)
Cl2A Pd1A N8A C28A 172(2)
N2 Pd1A N8A C27A -96(3)
N6 Pd1A N8A C27A 88(3)
Si1A Pd1A N8A C27A 175(3)
Cl2A Pd1A N8A C27A -3(3)
C28A N7A C22A C23A 1(3)
Si1A N7A C22A C23A 174(2)
N7A C22A C23A C24A 0(3)
C22A C23A C24A C25A -175(4)
C22A C23A C24A C28A -1(3)
C23A C24A C25A C26A 177(3)
C28A C24A C25A C26A 4(5)
C24A C25A C26A C27A -6(6)
C28A N8A C27A C26A -3(6)
Pd1A N8A C27A C26A 172(3)
C25A C26A C27A N8A 6(6)
C22A N7A C28A N8A 177(4)
Si1A N7A C28A N8A 3(6)
C22A N7A C28A C24A -2(4)
Si1A N7A C28A C24A -176(3)
C27A N8A C28A N7A -178(4)
Pd1A N8A C28A N7A 7(5)
C27A N8A C28A C24A 1(5)
Pd1A N8A C28A C24A -174(3)
C25A C24A C28A N7A 177(4)
C23A C24A C28A N7A 2(4)
C25A C24A C28A N8A -1(6)
C23A C24A C28A N8A -177(3)
